data_7028610
loop_
_publ_author_name
'Han, Xiaoyan'
'Weng, Zhiqiang'
'Young, David James'
'Jin, Guo-Xin'
'Hor, T. S. Andy'

_publ_section_title
;
 Stoichiometric sensitivity and structural diversity in click-active
 copper(I) N,S-heterocyclic carbene complexes.
;
_journal_issue 3
_journal_name_full 'Dalton transactions (Cambridge, England : 2003)'
_journal_page_first 1305
_journal_page_last 1312
_journal_paper_doi 10.1039/c3dt52059e
_journal_volume 43
_journal_year 2014
_chemical_formula_sum 'C16 H14 Cu2 I2 N2 S2'
_chemical_formula_weight 679.29
_chemical_name_systematic
; 
 ? 
;
_space_group_IT_number 14
_symmetry_cell_setting monoclinic
_symmetry_space_group_name_Hall '-P 2ybc'
_symmetry_space_group_name_H-M 'P 1 21/c 1'
_atom_sites_solution_hydrogens geom
_atom_sites_solution_primary direct
_atom_sites_solution_secondary difmap
_audit_creation_method SHELXL-97
_cell_angle_alpha 90.00
_cell_angle_beta 96.0100(10)
_cell_angle_gamma 90.00
_cell_formula_units_Z 4
_cell_length_a 8.5427(5)
_cell_length_b 16.1539(9)
_cell_length_c 14.0458(8)
_cell_measurement_reflns_used 7201
_cell_measurement_temperature 100(2)
_cell_measurement_theta_max 27.44
_cell_measurement_theta_min 2.40
_cell_volume 1927.64(19)
_computing_cell_refinement 'Bruker SMART'
_computing_data_collection 'Bruker SMART'
_computing_data_reduction 'Bruker SAINT'
_computing_molecular_graphics 'Bruker SHELXTL'
_computing_publication_material 'Bruker SHELXTL'
_computing_structure_refinement 'SHELXL-97 (Sheldrick, 1997)'
_computing_structure_solution 'SHELXS-97 (Sheldrick, 1990)'
_diffrn_ambient_temperature 100(2)
_diffrn_measured_fraction_theta_full 0.999
_diffrn_measured_fraction_theta_max 0.999
_diffrn_measurement_device_type 'CCD area detector'
_diffrn_measurement_method 'phi and omega scans'
_diffrn_radiation_monochromator graphite
_diffrn_radiation_source 'fine-focus sealed tube'
_diffrn_radiation_type MoK\a
_diffrn_radiation_wavelength 0.71073
_diffrn_reflns_av_R_equivalents 0.0262
_diffrn_reflns_av_sigmaI/netI 0.0283
_diffrn_reflns_limit_h_max 9
_diffrn_reflns_limit_h_min -11
_diffrn_reflns_limit_k_max 19
_diffrn_reflns_limit_k_min -20
_diffrn_reflns_limit_l_max 17
_diffrn_reflns_limit_l_min -18
_diffrn_reflns_number 13477
_diffrn_reflns_theta_full 27.44
_diffrn_reflns_theta_max 27.44
_diffrn_reflns_theta_min 1.93
_exptl_absorpt_coefficient_mu 5.627
_exptl_absorpt_correction_T_max 0.5516
_exptl_absorpt_correction_T_min 0.2661
_exptl_absorpt_correction_type multi-scan
_exptl_absorpt_process_details 'Sadabs, (Sheldrick 2001)'
_exptl_crystal_colour YELLOW
_exptl_crystal_density_diffrn 2.341
_exptl_crystal_density_meas ?
_exptl_crystal_density_method 'not measured'
_exptl_crystal_description BLOCK
_exptl_crystal_F_000 1280
_exptl_crystal_size_max 0.32
_exptl_crystal_size_mid 0.26
_exptl_crystal_size_min 0.12
_refine_diff_density_max 1.359
_refine_diff_density_min -0.755
_refine_diff_density_rms 0.135
_refine_ls_extinction_method none
_refine_ls_goodness_of_fit_ref 1.099
_refine_ls_hydrogen_treatment constr
_refine_ls_matrix_type full
_refine_ls_number_parameters 219
_refine_ls_number_reflns 4404
_refine_ls_number_restraints 0
_refine_ls_restrained_S_all 1.099
_refine_ls_R_factor_all 0.0322
_refine_ls_R_factor_gt 0.0293
_refine_ls_shift/su_max 0.001
_refine_ls_shift/su_mean 0.000
_refine_ls_structure_factor_coef Fsqd
_refine_ls_weighting_details 'calc w=1/[\s^2^(Fo^2^)+(0.0294P)^2^+4.1354P] where P=(Fo^2^+2Fc^2^)/3'
_refine_ls_weighting_scheme calc
_refine_ls_wR_factor_gt 0.0676
_refine_ls_wR_factor_ref 0.0691
_reflns_number_gt 4130
_reflns_number_total 4404
_reflns_threshold_expression >2sigma(I)
_cod_data_source_file c3dt52059e.txt
_cod_data_source_block 9282
_cod_depositor_comments
;
The following automatic conversions were performed:

'_symmetry_cell_setting' value 'Monoclinic' changed to 'monoclinic'
according to
/usr/data/users/saulius/automatic-downloads/current/RSC/lib/dictionaries/cif_core.dic
dictionary named 'cif_core.dic' version 2.4.2 from
2011-04-26.

'_exptl_absorpt_correction_type' value 'Multi-scan'
changed to 'multi-scan' according to
/usr/data/users/saulius/automatic-downloads/current/RSC/lib/dictionaries/cif_core.dic
dictionary named 'cif_core.dic' version 2.4.2 from 2011-04-26.

Automatic conversion script
Id: cif_fix_values 2281 2013-09-26 08:29:07Z andrius 

The following automatic conversions were performed:

'_exptl_crystal_density_meas' value 'not measured' was changed to '?'
- the value is perceived as not measured.

Automatic conversion script
Id: cif_fix_values 3008 2015-01-20 13:52:24Z robertas 
;
_cod_original_sg_symbol_H-M P2(1)/c
_cod_database_code 7028610

loop_
_symmetry_equiv_pos_as_xyz
'x, y, z'
'-x, y+1/2, -z+1/2'
'-x, -y, -z'
'x, -y-1/2, z-1/2'

loop_
_atom_site_label
_atom_site_type_symbol
_atom_site_fract_x
_atom_site_fract_y
_atom_site_fract_z
_atom_site_U_iso_or_equiv
_atom_site_adp_type
_atom_site_occupancy
_atom_site_symmetry_multiplicity
_atom_site_calc_flag
_atom_site_refinement_flags
Cu1 Cu -0.08300(6) 0.08207(3) 0.60006(4) 0.02962(13) Uani 1 1 d .
Cu2 Cu 0.08605(6) -0.04807(3) 0.63152(4) 0.02564(12) Uani 1 1 d .
I1 I -0.04120(3) 0.021254(15) 0.774785(17) 0.02111(7) Uani 1 1 d .
I2 I 0.16827(3) 0.079623(14) 0.504233(17) 0.01870(7) Uani 1 1 d .
S1 S -0.42943(11) 0.15392(5) 0.56529(6) 0.01850(18) Uani 1 1 d .
S2 S 0.19772(11) -0.23607(6) 0.65552(7) 0.02101(19) Uani 1 1 d .
N1 N -0.2068(4) 0.2537(2) 0.5947(2) 0.0201(6) Uani 1 1 d .
N2 N 0.4027(4) -0.12487(19) 0.6696(2) 0.0205(6) Uani 1 1 d .
C1 C -0.2309(4) 0.1723(2) 0.5856(3) 0.0203(7) Uani 1 1 d .
C2 C -0.3410(4) 0.3044(2) 0.5860(2) 0.0180(7) Uani 1 1 d .
C3 C -0.3444(5) 0.3905(2) 0.5950(3) 0.0231(8) Uani 1 1 d .
H3 H -0.2504 0.4219 0.6075 0.028 Uiso 1 1 calc R
C4 C -0.4913(5) 0.4283(2) 0.5848(3) 0.0262(8) Uani 1 1 d .
H4 H -0.4981 0.4867 0.5913 0.031 Uiso 1 1 calc R
C5 C -0.6296(5) 0.3822(2) 0.5651(3) 0.0267(8) Uani 1 1 d .
H5 H -0.7284 0.4098 0.5574 0.032 Uiso 1 1 calc R
C6 C -0.6244(5) 0.2970(2) 0.5566(3) 0.0223(8) Uani 1 1 d .
H6 H -0.7182 0.2657 0.5429 0.027 Uiso 1 1 calc R
C7 C -0.4786(4) 0.2587(2) 0.5688(2) 0.0178(7) Uani 1 1 d .
C8 C -0.0496(5) 0.2905(3) 0.6087(3) 0.0269(8) Uani 1 1 d .
H8A H 0.0297 0.2465 0.6157 0.040 Uiso 1 1 calc R
H8B H -0.0405 0.3247 0.6667 0.040 Uiso 1 1 calc R
H8C H -0.0327 0.3250 0.5533 0.040 Uiso 1 1 calc R
C9 C 0.2471(4) -0.1318(2) 0.6542(3) 0.0198(7) Uani 1 1 d .
C10 C 0.4920(5) -0.1984(2) 0.6805(2) 0.0193(7) Uani 1 1 d .
C11 C 0.6543(5) -0.2055(2) 0.6942(3) 0.0218(8) Uani 1 1 d .
H11 H 0.7202 -0.1580 0.6983 0.026 Uiso 1 1 calc R
C12 C 0.7170(5) -0.2845(2) 0.7018(3) 0.0225(8) Uani 1 1 d .
H12 H 0.8280 -0.2915 0.7112 0.027 Uiso 1 1 calc R
C13 C 0.6196(5) -0.3540(2) 0.6959(3) 0.0242(8) Uani 1 1 d .
H13 H 0.6658 -0.4075 0.7011 0.029 Uiso 1 1 calc R
C14 C 0.4576(5) -0.3469(2) 0.6828(3) 0.0224(8) Uani 1 1 d .
H14 H 0.3919 -0.3945 0.6792 0.027 Uiso 1 1 calc R
C15 C 0.3941(4) -0.2677(2) 0.6748(2) 0.0197(7) Uani 1 1 d .
C16 C 0.4813(5) -0.0469(2) 0.6686(3) 0.0231(8) Uani 1 1 d .
H16A H 0.4036 -0.0021 0.6662 0.035 Uiso 1 1 calc R
H16B H 0.5397 -0.0438 0.6123 0.035 Uiso 1 1 calc R
H16C H 0.5547 -0.0414 0.7268 0.035 Uiso 1 1 calc R

loop_
_atom_site_aniso_label
_atom_site_aniso_U_11
_atom_site_aniso_U_22
_atom_site_aniso_U_33
_atom_site_aniso_U_23
_atom_site_aniso_U_13
_atom_site_aniso_U_12
Cu1 0.0258(3) 0.0312(3) 0.0330(3) 0.0096(2) 0.0086(2) 0.0131(2)
Cu2 0.0233(3) 0.0236(2) 0.0304(3) 0.0023(2) 0.0045(2) 0.00966(19)
I1 0.02133(13) 0.02200(13) 0.02035(12) 0.00132(9) 0.00384(9) 0.00321(9)
I2 0.01486(12) 0.01816(12) 0.02329(13) 0.00218(8) 0.00303(9) -0.00269(8)
S1 0.0187(4) 0.0159(4) 0.0212(4) 0.0000(3) 0.0038(3) 0.0007(3)
S2 0.0196(4) 0.0213(4) 0.0222(4) 0.0008(3) 0.0029(3) 0.0010(3)
N1 0.0172(15) 0.0260(16) 0.0173(14) -0.0015(12) 0.0030(12) -0.0024(12)
N2 0.0232(16) 0.0218(16) 0.0164(14) 0.0011(12) 0.0023(12) 0.0049(13)
C1 0.0191(18) 0.0255(19) 0.0168(17) 0.0020(14) 0.0041(14) 0.0029(14)
C2 0.0186(18) 0.0222(18) 0.0133(16) 0.0004(13) 0.0031(13) 0.0034(14)
C3 0.028(2) 0.0229(18) 0.0184(17) -0.0015(14) 0.0018(15) -0.0053(15)
C4 0.043(2) 0.0154(17) 0.0205(18) -0.0015(14) 0.0027(17) 0.0033(16)
C5 0.031(2) 0.025(2) 0.0250(19) -0.0001(15) 0.0040(16) 0.0102(16)
C6 0.0222(19) 0.0235(18) 0.0216(18) -0.0021(15) 0.0042(15) 0.0022(15)
C7 0.0235(19) 0.0166(16) 0.0136(16) 0.0010(13) 0.0027(13) 0.0013(14)
C8 0.023(2) 0.032(2) 0.026(2) -0.0015(16) 0.0017(16) -0.0066(16)
C9 0.0199(18) 0.0222(18) 0.0173(17) -0.0005(14) 0.0026(14) 0.0059(14)
C10 0.027(2) 0.0179(17) 0.0125(16) 0.0012(13) 0.0023(14) 0.0075(15)
C11 0.027(2) 0.0213(18) 0.0172(17) 0.0006(14) 0.0030(15) 0.0021(15)
C12 0.0196(18) 0.0260(19) 0.0219(18) 0.0012(15) 0.0016(14) 0.0052(15)
C13 0.030(2) 0.0212(18) 0.0224(19) 0.0012(15) 0.0067(16) 0.0072(15)
C14 0.025(2) 0.0212(18) 0.0211(18) 0.0020(14) 0.0031(15) -0.0002(15)
C15 0.0206(18) 0.0243(18) 0.0143(16) 0.0006(14) 0.0019(13) 0.0039(14)
C16 0.0201(19) 0.031(2) 0.0185(17) -0.0018(15) 0.0036(14) 0.0071(16)

loop_
_atom_type_symbol
_atom_type_description
_atom_type_scat_dispersion_real
_atom_type_scat_dispersion_imag
_atom_type_scat_source
C C 0.0033 0.0016 'International Tables Vol C Tables 4.2.6.8 and 6.1.1.4'
H H 0.0000 0.0000 'International Tables Vol C Tables 4.2.6.8 and 6.1.1.4'
N N 0.0061 0.0033 'International Tables Vol C Tables 4.2.6.8 and 6.1.1.4'
S S 0.1246 0.1234 'International Tables Vol C Tables 4.2.6.8 and 6.1.1.4'
Cu Cu 0.3201 1.2651 'International Tables Vol C Tables 4.2.6.8 and 6.1.1.4'
I I -0.4742 1.8119 'International Tables Vol C Tables 4.2.6.8 and 6.1.1.4'

loop_
_geom_angle_atom_site_label_1
_geom_angle_atom_site_label_2
_geom_angle_atom_site_label_3
_geom_angle
_geom_angle_site_symmetry_1
_geom_angle_site_symmetry_3
C1 Cu1 Cu2 172.24(11) . .
C1 Cu1 I1 113.84(11) . .
Cu2 Cu1 I1 60.933(16) . .
C1 Cu1 I2 120.98(11) . .
Cu2 Cu1 I2 66.647(17) . .
I1 Cu1 I2 115.45(2) . .
C1 Cu1 I2 118.52(12) . 3_556
Cu2 Cu1 I2 58.763(17) . 3_556
I1 Cu1 I2 97.503(17) . 3_556
I2 Cu1 I2 84.754(16) . 3_556
C9 Cu2 Cu1 168.97(12) . .
C9 Cu2 I1 121.01(11) . .
Cu1 Cu2 I1 60.851(17) . .
C9 Cu2 I2 118.44(11) . 3_556
Cu1 Cu2 I2 69.315(19) . 3_556
I1 Cu2 I2 104.251(18) . 3_556
C9 Cu2 I2 112.95(11) . .
Cu1 Cu2 I2 58.147(16) . .
I1 Cu2 I2 108.558(18) . .
I2 Cu2 I2 85.936(15) 3_556 .
Cu1 I1 Cu2 58.216(16) . .
Cu1 I2 Cu2 74.638(17) . 3_556
Cu1 I2 Cu2 55.206(15) . .
Cu2 I2 Cu2 94.063(15) 3_556 .
Cu1 I2 Cu1 95.245(16) . 3_556
Cu2 I2 Cu1 51.921(14) 3_556 3_556
Cu2 I2 Cu1 67.711(15) . 3_556
C1 S1 C7 93.65(18) . .
C9 S2 C15 93.13(18) . .
C1 N1 C2 116.7(3) . .
C1 N1 C8 122.9(3) . .
C2 N1 C8 120.3(3) . .
C9 N2 C10 117.9(3) . .
C9 N2 C16 122.4(3) . .
C10 N2 C16 119.5(3) . .
N1 C1 S1 109.1(3) . .
N1 C1 Cu1 130.0(3) . .
S1 C1 Cu1 120.8(2) . .
C7 C2 C3 121.3(3) . .
C7 C2 N1 112.0(3) . .
C3 C2 N1 126.7(4) . .
C4 C3 C2 117.1(4) . .
C3 C4 C5 121.4(4) . .
C6 C5 C4 120.9(4) . .
C5 C6 C7 118.1(4) . .
C6 C7 C2 121.2(3) . .
C6 C7 S1 130.2(3) . .
C2 C7 S1 108.6(3) . .
N2 C9 S2 108.7(3) . .
N2 C9 Cu2 130.6(3) . .
S2 C9 Cu2 120.7(2) . .
C11 C10 C15 121.8(3) . .
C11 C10 N2 127.4(3) . .
C15 C10 N2 110.8(3) . .
C12 C11 C10 117.5(4) . .
C11 C12 C13 120.9(4) . .
C14 C13 C12 121.7(4) . .
C13 C14 C15 117.6(4) . .
C14 C15 C10 120.5(4) . .
C14 C15 S2 129.9(3) . .
C10 C15 S2 109.6(3) . .

loop_
_geom_bond_atom_site_label_1
_geom_bond_atom_site_label_2
_geom_bond_distance
_geom_bond_site_symmetry_2
Cu1 C1 1.926(4) .
Cu1 Cu2 2.5626(7) .
Cu1 I1 2.6329(6) .
Cu1 I2 2.6506(6) .
Cu1 I2 3.0456(6) 3_556
Cu2 C9 1.932(4) .
Cu2 I1 2.6350(5) .
Cu2 I2 2.7835(6) 3_556
Cu2 I2 2.8649(5) .
I2 Cu2 2.7835(6) 3_556
I2 Cu1 3.0456(6) 3_556
S1 C1 1.716(4) .
S1 C7 1.746(4) .
S2 C9 1.737(4) .
S2 C15 1.747(4) .
N1 C1 1.334(5) .
N1 C2 1.404(5) .
N1 C8 1.463(5) .
N2 C9 1.328(5) .
N2 C10 1.411(5) .
N2 C16 1.428(5) .
C2 C7 1.388(5) .
C2 C3 1.398(5) .
C3 C4 1.389(6) .
C4 C5 1.400(6) .
C5 C6 1.381(5) .
C6 C7 1.386(5) .
C10 C11 1.385(5) .
C10 C15 1.395(5) .
C11 C12 1.383(5) .
C12 C13 1.394(6) .
C13 C14 1.382(6) .
C14 C15 1.390(5) .
